data_4324118
loop_
_publ_author_name
'Jing-Cao Dai'
'Shalabh Gupta'
'John D. Corbett'

_publ_section_title
;
 Synthesis, Structure, and Bonding of BaTl4. Size Effects on Encapsulation
 of Cations in Electron-Poor Metal Networks
;
_journal_name_full 'Inorganic Chemistry'
_journal_page_first 238
_journal_page_last 244
_journal_paper_doi 10.1021/ic1018828
_journal_volume 50
_journal_year 2011
_chemical_formula_sum 'Ba Tl4'
_chemical_formula_weight 954.82
_chemical_name_systematic
; 
barium tetrathallide 
;
_space_group_IT_number 12
_symmetry_cell_setting monoclinic
_symmetry_space_group_name_Hall '-C 2y'
_symmetry_space_group_name_H-M 'C 1 2/m 1'
_atom_sites_solution_primary direct
_atom_sites_solution_secondary difmap
_audit_creation_method SHELXL-97
_cell_angle_alpha 90.00
_cell_angle_beta 116.00(3)
_cell_angle_gamma 90.00
_cell_formula_units_Z 4
_cell_length_a 12.408(3)
_cell_length_b 5.3510(11)
_cell_length_c 10.383(2)
_cell_measurement_temperature 293(2)
_cell_volume 619.6(3)
_computing_cell_refinement 'Bruker XSCANS'
_computing_data_collection 'Bruker XSCANS'
_computing_data_reduction 'Bruker SHELXTL'
_computing_molecular_graphics 'Bruker SHELXTL'
_computing_publication_material 'Bruker SHELXTL'
_computing_structure_refinement 'SHELXL-97 (Sheldrick, 1997)'
_computing_structure_solution 'SHELXS-97 (Sheldrick, 1990)'
_diffrn_ambient_temperature 293(2)
_diffrn_measured_fraction_theta_full 0.955
_diffrn_measured_fraction_theta_max 0.955
_diffrn_measurement_device_type 'Bruker APEX'
_diffrn_measurement_method SADABS
_diffrn_radiation_monochromator graphite
_diffrn_radiation_source 'fine-focus sealed tube'
_diffrn_radiation_type MoK\a
_diffrn_radiation_wavelength 0.71073
_diffrn_reflns_av_R_equivalents 0.0878
_diffrn_reflns_av_sigmaI/netI 0.0858
_diffrn_reflns_limit_h_max 15
_diffrn_reflns_limit_h_min -16
_diffrn_reflns_limit_k_max 7
_diffrn_reflns_limit_k_min -7
_diffrn_reflns_limit_l_max 13
_diffrn_reflns_limit_l_min -13
_diffrn_reflns_number 2610
_diffrn_reflns_theta_full 28.23
_diffrn_reflns_theta_max 28.23
_diffrn_reflns_theta_min 2.18
_exptl_absorpt_coefficient_mu 109.778
_exptl_absorpt_correction_T_max 0.037
_exptl_absorpt_correction_T_min 0.023
_exptl_absorpt_correction_type empirical
_exptl_absorpt_process_details SADABS
_exptl_crystal_colour silvery
_exptl_crystal_density_diffrn 10.236
_exptl_crystal_density_method 'not measured'
_exptl_crystal_description 'irregular block'
_exptl_crystal_F_000 1520
_exptl_crystal_size_max 0.13
_exptl_crystal_size_mid 0.10
_exptl_crystal_size_min 0.09
_refine_diff_density_max 4.954
_refine_diff_density_min -4.421
_refine_diff_density_rms 0.915
_refine_ls_extinction_coef 0.00051(7)
_refine_ls_extinction_expression Fc^*^=kFc[1+0.001xFc^2^\l^3^/sin(2\q)]^-1/4^
_refine_ls_extinction_method SHELXL
_refine_ls_goodness_of_fit_ref 1.006
_refine_ls_matrix_type full
_refine_ls_number_parameters 32
_refine_ls_number_reflns 804
_refine_ls_number_restraints 0
_refine_ls_restrained_S_all 1.006
_refine_ls_R_factor_all 0.0640
_refine_ls_R_factor_gt 0.0495
_refine_ls_shift/su_max 0.000
_refine_ls_shift/su_mean 0.000
_refine_ls_structure_factor_coef Fsqd
_refine_ls_weighting_details 'calc w=1/[\s^2^(Fo^2^)+(0.0368P)^2^+0.0000P] where P=(Fo^2^+2Fc^2^)/3'
_refine_ls_weighting_scheme calc
_refine_ls_wR_factor_gt 0.1019
_refine_ls_wR_factor_ref 0.1050
_reflns_number_gt 595
_reflns_number_total 804
_reflns_threshold_expression >2sigma(I)
_cod_data_source_file ic1018828_si_003.cif
_cod_data_source_block sad
_cod_original_cell_volume 619.6(2)
_cod_database_code 4324118

loop_
_symmetry_equiv_pos_as_xyz
'x, y, z'
'-x, y, -z'
'x+1/2, y+1/2, z'
'-x+1/2, y+1/2, -z'
'-x, -y, -z'
'x, -y, z'
'-x+1/2, -y+1/2, -z'
'x+1/2, -y+1/2, z'

loop_
_atom_site_label
_atom_site_type_symbol
_atom_site_fract_x
_atom_site_fract_y
_atom_site_fract_z
_atom_site_U_iso_or_equiv
_atom_site_adp_type
_atom_site_occupancy
_atom_site_symmetry_multiplicity
_atom_site_calc_flag
_atom_site_refinement_flags
_atom_site_disorder_assembly
_atom_site_disorder_group
Tl1 Tl 0.40451(11) 0.0000 0.55088(13) 0.0182(4) Uani 1 2 d S . .
Tl2 Tl 0.15147(12) 0.0000 0.04157(14) 0.0243(4) Uani 1 2 d S . .
Tl3 Tl 0.12513(11) 0.0000 0.32115(14) 0.0208(4) Uani 1 2 d S . .
Tl4 Tl 0.55169(12) 0.0000 0.88491(13) 0.0250(4) Uani 1 2 d S . .
Ba5 Ba 0.18161(16) 0.0000 0.71271(19) 0.0155(4) Uani 1 2 d S . .

loop_
_atom_site_aniso_label
_atom_site_aniso_U_11
_atom_site_aniso_U_22
_atom_site_aniso_U_33
_atom_site_aniso_U_23
_atom_site_aniso_U_13
_atom_site_aniso_U_12
Tl1 0.0145(6) 0.0206(8) 0.0203(6) 0.000 0.0081(5) 0.000
Tl2 0.0260(8) 0.0248(8) 0.0167(6) 0.000 0.0042(5) 0.000
Tl3 0.0194(7) 0.0177(7) 0.0313(7) 0.000 0.0167(6) 0.000
Tl4 0.0226(8) 0.0274(9) 0.0168(6) 0.000 0.0012(5) 0.000
Ba5 0.0101(10) 0.0187(11) 0.0170(9) 0.000 0.0052(8) 0.000

loop_
_atom_type_symbol
_atom_type_description
_atom_type_scat_dispersion_real
_atom_type_scat_dispersion_imag
_atom_type_scat_source
Ba Ba -0.3244 2.2819 'International Tables Vol C Tables 4.2.6.8 and 6.1.1.4'
Tl Tl -2.8358 9.6688 'International Tables Vol C Tables 4.2.6.8 and 6.1.1.4'

loop_
_geom_angle_atom_site_label_1
_geom_angle_atom_site_label_2
_geom_angle_atom_site_label_3
_geom_angle
_geom_angle_site_symmetry_1
_geom_angle_site_symmetry_3
_geom_angle_publ_flag
Tl1 Tl1 Tl3 114.57(3) 5_656 7_556 ?
Tl1 Tl1 Tl3 114.57(3) 5_656 7_546 ?
Tl3 Tl1 Tl3 120.60(5) 7_556 7_546 ?
Tl1 Tl1 Tl4 102.93(7) 5_656 . ?
Tl3 Tl1 Tl4 69.16(3) 7_556 . ?
Tl3 Tl1 Tl4 69.16(3) 7_546 . ?
Tl1 Tl1 Tl3 119.94(6) 5_656 . ?
Tl3 Tl1 Tl3 91.49(4) 7_556 . ?
Tl3 Tl1 Tl3 91.49(4) 7_546 . ?
Tl4 Tl1 Tl3 137.13(6) . . ?
Tl1 Tl1 Ba5 75.57(4) 5_656 7_546 ?
Tl3 Tl1 Ba5 155.84(5) 7_556 7_546 ?
Tl3 Tl1 Ba5 68.55(4) 7_546 7_546 ?
Tl4 Tl1 Ba5 132.04(3) . 7_546 ?
Tl3 Tl1 Ba5 65.08(4) . 7_546 ?
Tl1 Tl1 Ba5 75.57(4) 5_656 7_556 ?
Tl3 Tl1 Ba5 68.55(4) 7_556 7_556 ?
Tl3 Tl1 Ba5 155.84(5) 7_546 7_556 ?
Tl4 Tl1 Ba5 132.04(3) . 7_556 ?
Tl3 Tl1 Ba5 65.08(4) . 7_556 ?
Ba5 Tl1 Ba5 94.73(5) 7_546 7_556 ?
Tl1 Tl1 Ba5 175.21(7) 5_656 . ?
Tl3 Tl1 Ba5 64.10(3) 7_556 . ?
Tl3 Tl1 Ba5 64.10(3) 7_546 . ?
Tl4 Tl1 Ba5 72.28(5) . . ?
Tl3 Tl1 Ba5 64.85(5) . . ?
Ba5 Tl1 Ba5 107.51(4) 7_546 . ?
Ba5 Tl1 Ba5 107.51(4) 7_556 . ?
Tl1 Tl1 Ba5 59.42(4) 5_656 3 ?
Tl3 Tl1 Ba5 59.51(3) 7_556 3 ?
Tl3 Tl1 Ba5 128.95(5) 7_546 3 ?
Tl4 Tl1 Ba5 64.41(4) . 3 ?
Tl3 Tl1 Ba5 137.65(3) . 3 ?
Ba5 Tl1 Ba5 134.99(4) 7_546 3 ?
Ba5 Tl1 Ba5 75.21(5) 7_556 3 ?
Ba5 Tl1 Ba5 117.40(4) . 3 ?
Tl1 Tl1 Ba5 59.42(4) 5_656 3_545 ?
Tl3 Tl1 Ba5 128.95(5) 7_556 3_545 ?
Tl3 Tl1 Ba5 59.51(3) 7_546 3_545 ?
Tl4 Tl1 Ba5 64.41(4) . 3_545 ?
Tl3 Tl1 Ba5 137.65(3) . 3_545 ?
Ba5 Tl1 Ba5 75.21(5) 7_546 3_545 ?
Ba5 Tl1 Ba5 134.99(4) 7_556 3_545 ?
Ba5 Tl1 Ba5 117.40(4) . 3_545 ?
Ba5 Tl1 Ba5 81.68(5) 3 3_545 ?
Tl3 Tl2 Tl4 108.31(4) . 3_444 ?
Tl3 Tl2 Tl4 108.31(4) . 3_454 ?
Tl4 Tl2 Tl4 119.72(6) 3_444 3_454 ?
Tl3 Tl2 Tl4 109.93(6) . 5_656 ?
Tl4 Tl2 Tl4 105.14(4) 3_444 5_656 ?
Tl4 Tl2 Tl4 105.14(4) 3_454 5_656 ?
Tl3 Tl2 Tl2 71.42(6) . 5 ?
Tl4 Tl2 Tl2 74.27(4) 3_444 5 ?
Tl4 Tl2 Tl2 74.27(4) 3_454 5 ?
Tl4 Tl2 Tl2 178.65(7) 5_656 5 ?
Tl3 Tl2 Ba5 179.86(6) . 1_554 ?
Tl4 Tl2 Ba5 71.63(4) 3_444 1_554 ?
Tl4 Tl2 Ba5 71.63(4) 3_454 1_554 ?
Tl4 Tl2 Ba5 70.21(5) 5_656 1_554 ?
Tl2 Tl2 Ba5 108.44(7) 5 1_554 ?
Tl3 Tl2 Ba5 66.47(4) . 7_556 ?
Tl4 Tl2 Ba5 167.17(5) 3_444 7_556 ?
Tl4 Tl2 Ba5 72.98(4) 3_454 7_556 ?
Tl4 Tl2 Ba5 67.56(4) 5_656 7_556 ?
Tl2 Tl2 Ba5 113.26(5) 5 7_556 ?
Ba5 Tl2 Ba5 113.61(4) 1_554 7_556 ?
Tl3 Tl2 Ba5 66.47(4) . 7_546 ?
Tl4 Tl2 Ba5 72.98(4) 3_444 7_546 ?
Tl4 Tl2 Ba5 167.17(5) 3_454 7_546 ?
Tl4 Tl2 Ba5 67.56(4) 5_656 7_546 ?
Tl2 Tl2 Ba5 113.26(5) 5 7_546 ?
Ba5 Tl2 Ba5 113.61(4) 1_554 7_546 ?
Ba5 Tl2 Ba5 94.27(6) 7_556 7_546 ?
Tl2 Tl3 Tl1 119.46(3) . 7_556 ?
Tl2 Tl3 Tl1 119.46(3) . 7_546 ?
Tl1 Tl3 Tl1 120.60(5) 7_556 7_546 ?
Tl2 Tl3 Tl1 100.02(5) . . ?
Tl1 Tl3 Tl1 88.51(4) 7_556 . ?
Tl1 Tl3 Tl1 88.51(4) 7_546 . ?
Tl2 Tl3 Tl4 73.81(4) . 7_546 ?
Tl1 Tl3 Tl4 139.52(5) 7_556 7_546 ?
Tl1 Tl3 Tl4 56.11(3) 7_546 7_546 ?
Tl1 Tl3 Tl4 128.92(3) . 7_546 ?
Tl2 Tl3 Tl4 73.81(4) . 7_556 ?
Tl1 Tl3 Tl4 56.11(3) 7_556 7_556 ?
Tl1 Tl3 Tl4 139.52(5) 7_546 7_556 ?
Tl1 Tl3 Tl4 128.92(3) . 7_556 ?
Tl4 Tl3 Tl4 98.71(5) 7_546 7_556 ?
Tl2 Tl3 Ba5 116.56(6) . 5_556 ?
Tl1 Tl3 Ba5 74.10(3) 7_556 5_556 ?
Tl1 Tl3 Ba5 74.10(3) 7_546 5_556 ?
Tl1 Tl3 Ba5 143.42(5) . 5_556 ?
Tl4 Tl3 Ba5 66.30(4) 7_546 5_556 ?
Tl4 Tl3 Ba5 66.30(4) 7_556 5_556 ?
Tl2 Tl3 Ba5 64.40(4) . 7_556 ?
Tl1 Tl3 Ba5 67.60(3) 7_556 7_556 ?
Tl1 Tl3 Ba5 150.62(5) 7_546 7_556 ?
Tl1 Tl3 Ba5 62.72(3) . 7_556 ?
Tl4 Tl3 Ba5 138.21(5) 7_546 7_556 ?
Tl4 Tl3 Ba5 69.60(4) 7_556 7_556 ?
Ba5 Tl3 Ba5 132.67(3) 5_556 7_556 ?
Tl2 Tl3 Ba5 64.40(4) . 7_546 ?
Tl1 Tl3 Ba5 150.62(5) 7_556 7_546 ?
Tl1 Tl3 Ba5 67.60(3) 7_546 7_546 ?
Tl1 Tl3 Ba5 62.72(3) . 7_546 ?
Tl4 Tl3 Ba5 69.60(4) 7_546 7_546 ?
Tl4 Tl3 Ba5 138.21(5) 7_556 7_546 ?
Ba5 Tl3 Ba5 132.67(3) 5_556 7_546 ?
Ba5 Tl3 Ba5 92.27(5) 7_556 7_546 ?
Tl2 Tl3 Ba5 164.98(6) . . ?
Tl1 Tl3 Ba5 62.66(3) 7_556 . ?
Tl1 Tl3 Ba5 62.66(3) 7_546 . ?
Tl1 Tl3 Ba5 64.96(5) . . ?
Tl4 Tl3 Ba5 114.95(4) 7_546 . ?
Tl4 Tl3 Ba5 114.95(4) 7_556 . ?
Ba5 Tl3 Ba5 78.46(6) 5_556 . ?
Ba5 Tl3 Ba5 106.07(4) 7_556 . ?
Ba5 Tl3 Ba5 106.07(4) 7_546 . ?
Tl2 Tl4 Tl2 119.72(6) 3_556 3_546 ?
Tl2 Tl4 Tl1 119.14(3) 3_556 . ?
Tl2 Tl4 Tl1 119.14(3) 3_546 . ?
Tl2 Tl4 Tl4 78.73(4) 3_556 5_657 ?
Tl2 Tl4 Tl4 78.73(4) 3_546 5_657 ?
Tl1 Tl4 Tl4 127.07(7) . 5_657 ?
Tl2 Tl4 Tl2 74.86(4) 3_556 5_656 ?
Tl2 Tl4 Tl2 74.86(4) 3_546 5_656 ?
Tl1 Tl4 Tl2 107.18(6) . 5_656 ?
Tl4 Tl4 Tl2 125.75(7) 5_657 5_656 ?
Tl2 Tl4 Tl3 166.99(5) 3_556 7_546 ?
Tl2 Tl4 Tl3 70.24(4) 3_546 7_546 ?
Tl1 Tl4 Tl3 54.72(3) . 7_546 ?
Tl4 Tl4 Tl3 96.18(5) 5_657 7_546 ?
Tl2 Tl4 Tl3 117.29(4) 5_656 7_546 ?
Tl2 Tl4 Tl3 70.24(4) 3_556 7_556 ?
Tl2 Tl4 Tl3 166.99(5) 3_546 7_556 ?
Tl1 Tl4 Tl3 54.72(3) . 7_556 ?
Tl4 Tl4 Tl3 96.18(5) 5_657 7_556 ?
Tl2 Tl4 Tl3 117.29(4) 5_656 7_556 ?
Tl3 Tl4 Tl3 98.71(5) 7_546 7_556 ?
Tl2 Tl4 Ba5 132.67(5) 3_556 3_545 ?
Tl2 Tl4 Ba5 60.11(3) 3_546 3_545 ?
Tl1 Tl4 Ba5 69.70(4) . 3_545 ?
Tl4 Tl4 Ba5 136.43(3) 5_657 3_545 ?
Tl2 Tl4 Ba5 59.03(4) 5_656 3_545 ?
Tl3 Tl4 Ba5 58.55(3) 7_546 3_545 ?
Tl3 Tl4 Ba5 120.67(5) 7_556 3_545 ?
Tl2 Tl4 Ba5 60.11(4) 3_556 3 ?
Tl2 Tl4 Ba5 132.67(5) 3_546 3 ?
Tl1 Tl4 Ba5 69.70(4) . 3 ?
Tl4 Tl4 Ba5 136.43(3) 5_657 3 ?
Tl2 Tl4 Ba5 59.03(4) 5_656 3 ?
Tl3 Tl4 Ba5 120.67(5) 7_546 3 ?
Tl3 Tl4 Ba5 58.55(3) 7_556 3 ?
Ba5 Tl4 Ba5 85.69(4) 3_545 3 ?
Tl2 Tl4 Ba5 59.87(3) 3_556 5_657 ?
Tl2 Tl4 Ba5 59.87(3) 3_546 5_657 ?
Tl1 Tl4 Ba5 164.12(5) . 5_657 ?
Tl4 Tl4 Ba5 68.81(5) 5_657 5_657 ?
Tl2 Tl4 Ba5 56.94(5) 5_656 5_657 ?
Tl3 Tl4 Ba5 129.64(3) 7_546 5_657 ?
Tl3 Tl4 Ba5 129.64(3) 7_556 5_657 ?
Ba5 Tl4 Ba5 99.04(4) 3_545 5_657 ?
Ba5 Tl4 Ba5 99.04(4) 3 5_657 ?
Tl2 Tl4 Ba5 109.88(4) 3_556 . ?
Tl2 Tl4 Ba5 109.88(4) 3_546 . ?
Tl1 Tl4 Ba5 61.52(5) . . ?
Tl4 Tl4 Ba5 65.55(6) 5_657 . ?
Tl2 Tl4 Ba5 168.70(5) 5_656 . ?
Tl3 Tl4 Ba5 57.30(3) 7_546 . ?
Tl3 Tl4 Ba5 57.30(3) 7_556 . ?
Ba5 Tl4 Ba5 113.72(4) 3_545 . ?
Ba5 Tl4 Ba5 113.72(4) 3 . ?
Ba5 Tl4 Ba5 134.36(5) 5_657 . ?
Tl2 Ba5 Tl1 126.61(3) 1_556 7_546 ?
Tl2 Ba5 Tl1 126.61(3) 1_556 7_556 ?
Tl1 Ba5 Tl1 94.73(5) 7_546 7_556 ?
Tl2 Ba5 Tl2 66.39(4) 1_556 7_556 ?
Tl1 Ba5 Tl2 162.69(6) 7_546 7_556 ?
Tl1 Ba5 Tl2 82.89(3) 7_556 7_556 ?
Tl2 Ba5 Tl2 66.39(4) 1_556 7_546 ?
Tl1 Ba5 Tl2 82.89(3) 7_546 7_546 ?
Tl1 Ba5 Tl2 162.69(6) 7_556 7_546 ?
Tl2 Ba5 Tl2 94.27(6) 7_556 7_546 ?
Tl2 Ba5 Tl3 63.58(5) 1_556 5_556 ?
Tl1 Ba5 Tl3 88.72(5) 7_546 5_556 ?
Tl1 Ba5 Tl3 88.72(5) 7_556 5_556 ?
Tl2 Ba5 Tl3 108.31(4) 7_556 5_556 ?
Tl2 Ba5 Tl3 108.31(4) 7_546 5_556 ?
Tl2 Ba5 Tl3 115.51(4) 1_556 7_556 ?
Tl1 Ba5 Tl3 116.61(5) 7_546 7_556 ?
Tl1 Ba5 Tl3 52.21(4) 7_556 7_556 ?
Tl2 Ba5 Tl3 49.12(3) 7_556 7_556 ?
Tl2 Ba5 Tl3 113.73(6) 7_546 7_556 ?
Tl3 Ba5 Tl3 132.67(3) 5_556 7_556 ?
Tl2 Ba5 Tl3 115.51(4) 1_556 7_546 ?
Tl1 Ba5 Tl3 52.21(4) 7_546 7_546 ?
Tl1 Ba5 Tl3 116.61(5) 7_556 7_546 ?
Tl2 Ba5 Tl3 113.73(6) 7_556 7_546 ?
Tl2 Ba5 Tl3 49.12(3) 7_546 7_546 ?
Tl3 Ba5 Tl3 132.67(3) 5_556 7_546 ?
Tl3 Ba5 Tl3 92.27(5) 7_556 7_546 ?
Tl2 Ba5 Tl3 165.12(6) 1_556 . ?
Tl1 Ba5 Tl3 48.79(3) 7_546 . ?
Tl1 Ba5 Tl3 48.79(3) 7_556 . ?
Tl2 Ba5 Tl3 121.89(4) 7_556 . ?
Tl2 Ba5 Tl3 121.89(4) 7_546 . ?
Tl3 Ba5 Tl3 101.54(6) 5_556 . ?
Tl3 Ba5 Tl3 73.93(4) 7_556 . ?
Tl3 Ba5 Tl3 73.93(4) 7_546 . ?
Tl2 Ba5 Tl1 144.69(6) 1_556 . ?
Tl1 Ba5 Tl1 72.49(4) 7_546 . ?
Tl1 Ba5 Tl1 72.49(4) 7_556 . ?
Tl2 Ba5 Tl1 90.52(4) 7_556 . ?
Tl2 Ba5 Tl1 90.52(4) 7_546 . ?
Tl3 Ba5 Tl1 151.73(6) 5_556 . ?
Tl3 Ba5 Tl1 48.30(3) 7_556 . ?
Tl3 Ba5 Tl1 48.30(3) 7_546 . ?
Tl3 Ba5 Tl1 50.19(4) . . ?
Tl2 Ba5 Tl4 48.27(3) 1_556 3_455 ?
Tl1 Ba5 Tl4 142.98(6) 7_546 3_455 ?
Tl1 Ba5 Tl4 78.34(3) 7_556 3_455 ?
Tl2 Ba5 Tl4 53.41(3) 7_556 3_455 ?
Tl2 Ba5 Tl4 113.63(5) 7_546 3_455 ?
Tl3 Ba5 Tl4 55.15(3) 5_556 3_455 ?
Tl3 Ba5 Tl4 87.90(3) 7_556 3_455 ?
Tl3 Ba5 Tl4 160.70(6) 7_546 3_455 ?
Tl3 Ba5 Tl4 124.36(4) . 3_455 ?
Tl1 Ba5 Tl4 136.13(3) . 3_455 ?
Tl2 Ba5 Tl4 48.27(3) 1_556 3_445 ?
Tl1 Ba5 Tl4 78.34(3) 7_546 3_445 ?
Tl1 Ba5 Tl4 142.98(6) 7_556 3_445 ?
Tl2 Ba5 Tl4 113.63(5) 7_556 3_445 ?
Tl2 Ba5 Tl4 53.41(3) 7_546 3_445 ?
Tl3 Ba5 Tl4 55.15(3) 5_556 3_445 ?
Tl3 Ba5 Tl4 160.70(6) 7_556 3_445 ?
Tl3 Ba5 Tl4 87.90(3) 7_546 3_445 ?
Tl3 Ba5 Tl4 124.36(4) . 3_445 ?
Tl1 Ba5 Tl4 136.13(3) . 3_445 ?
Tl4 Ba5 Tl4 85.69(4) 3_455 3_445 ?

loop_
_geom_bond_atom_site_label_1
_geom_bond_atom_site_label_2
_geom_bond_distance
_geom_bond_site_symmetry_2
_geom_bond_publ_flag
Tl1 Tl1 2.988(2) 5_656 ?
Tl1 Tl3 3.0801(9) 7_556 ?
Tl1 Tl3 3.0801(9) 7_546 ?
Tl1 Tl4 3.132(2) . ?
Tl1 Tl3 3.234(2) . ?
Tl1 Ba5 3.6369(16) 7_546 ?
Tl1 Ba5 3.6369(16) 7_556 ?
Tl1 Ba5 3.814(2) . ?
Tl1 Ba5 4.0912(19) 3 ?
Tl1 Ba5 4.0912(19) 3_545 ?
Tl2 Tl3 3.0604(18) . ?
Tl2 Tl4 3.0938(11) 3_444 ?
Tl2 Tl4 3.0938(11) 3_454 ?
Tl2 Tl4 3.418(2) 5_656 ?
Tl2 Tl2 3.468(3) 5 ?
Tl2 Ba5 3.594(2) 1_554 ?
Tl2 Ba5 3.6502(17) 7_556 ?
Tl2 Ba5 3.6502(17) 7_546 ?
Tl3 Tl1 3.0801(9) 7_556 ?
Tl3 Tl1 3.0801(9) 7_546 ?
Tl3 Tl4 3.5262(14) 7_546 ?
Tl3 Tl4 3.5262(14) 7_556 ?
Tl3 Ba5 3.666(2) 5_556 ?
Tl3 Ba5 3.7110(15) 7_556 ?
Tl3 Ba5 3.7110(15) 7_546 ?
Tl3 Ba5 3.811(2) . ?
Tl4 Tl2 3.0938(11) 3_556 ?
Tl4 Tl2 3.0938(11) 3_546 ?
Tl4 Tl4 3.169(3) 5_657 ?
Tl4 Tl2 3.418(2) 5_656 ?
Tl4 Tl3 3.5262(14) 7_546 ?
Tl4 Tl3 3.5262(14) 7_556 ?
Tl4 Ba5 3.9345(16) 3_545 ?
Tl4 Ba5 3.9345(17) 3 ?
Tl4 Ba5 4.035(3) 5_657 ?
Tl4 Ba5 4.133(2) . ?
Ba5 Tl2 3.594(2) 1_556 ?
Ba5 Tl1 3.6369(16) 7_546 ?
Ba5 Tl1 3.6369(16) 7_556 ?
Ba5 Tl2 3.6502(17) 7_556 ?
Ba5 Tl2 3.6502(17) 7_546 ?
Ba5 Tl3 3.666(2) 5_556 ?
Ba5 Tl3 3.7110(15) 7_556 ?
Ba5 Tl3 3.7110(15) 7_546 ?
Ba5 Tl4 3.9345(16) 3_455 ?
Ba5 Tl4 3.9345(16) 3_445 ?
